data_4303759
loop_
_publ_author_name
'Bin Li'
'Tianbiao Liu'
'Codrina V. Popescu'
'Andrey Bilko'
'Marcetta Y. Darensbourg'

_publ_contact_author_address
; 
Texas A&M University, 
Department of CHemistry, 
College Station, TX, 77840, 
USA
;
_publ_contact_author_email marcetta@mail.chem.tamu.edu
_publ_contact_author_name 'Marcetta Y. Darensbourg'
_publ_section_title
;
Synthesis and M\"ossbauer Characterization of Octahedral Iron(II) Carbonyl
Complexes FeI2(CO)3L and FeI2(CO)2L2: Developing Models of the [Fe]-H2ase
Active Site
;
_journal_name_full 'Inorganic Chemistry'
_journal_page_first 11283
_journal_page_last 11289
_journal_paper_doi 10.1021/ic9017882
_journal_volume 48
_journal_year 2009
_chemical_formula_sum 'C8 H5 Fe I2 N O3'
_chemical_formula_weight 472.78
_chemical_name_systematic
; 
 ? 
;
_space_group_IT_number 14
_symmetry_cell_setting monoclinic
_symmetry_space_group_name_Hall '-P 2yn'
_symmetry_space_group_name_H-M 'P 1 21/n 1'
_atom_sites_solution_hydrogens geom
_atom_sites_solution_primary direct
_atom_sites_solution_secondary difmap
_audit_creation_method SHELXL-97
_cell_angle_alpha 90.00
_cell_angle_beta 91.628(8)
_cell_angle_gamma 90.00
_cell_formula_units_Z 8
_cell_length_a 7.744(4)
_cell_length_b 25.183(12)
_cell_length_c 12.725(6)
_cell_measurement_reflns_used 5606
_cell_measurement_temperature 273(2)
_cell_measurement_theta_max 27.67
_cell_measurement_theta_min 2.28
_cell_volume 2481(2)
_computing_cell_refinement 'Bruker SMART'
_computing_data_collection 'Bruker SMART'
_computing_data_reduction 'Bruker SAINT'
_computing_molecular_graphics 'Bruker SHELXTL'
_computing_publication_material 'Bruker SHELXTL'
_computing_structure_refinement 'SHELXL-97 (Sheldrick, 1997)'
_computing_structure_solution 'SHELXS-97 (Sheldrick, 1990)'
_diffrn_ambient_temperature 273(2)
_diffrn_measured_fraction_theta_full 0.975
_diffrn_measured_fraction_theta_max 0.975
_diffrn_measurement_device_type 'CCD area detector'
_diffrn_measurement_method 'phi and omega scans'
_diffrn_radiation_monochromator graphite
_diffrn_radiation_source 'fine-focus sealed tube'
_diffrn_radiation_type MoK\a
_diffrn_radiation_wavelength 0.71073
_diffrn_reflns_av_R_equivalents 0.0594
_diffrn_reflns_av_sigmaI/netI 0.0571
_diffrn_reflns_limit_h_max 10
_diffrn_reflns_limit_h_min -10
_diffrn_reflns_limit_k_max 33
_diffrn_reflns_limit_k_min -28
_diffrn_reflns_limit_l_max 16
_diffrn_reflns_limit_l_min -16
_diffrn_reflns_number 24272
_diffrn_reflns_theta_full 28.45
_diffrn_reflns_theta_max 28.45
_diffrn_reflns_theta_min 1.62
_exptl_absorpt_coefficient_mu 6.180
_exptl_absorpt_correction_T_max 0.3186
_exptl_absorpt_correction_T_min 0.2023
_exptl_absorpt_correction_type multi-scan
_exptl_absorpt_process_details 'SADABS; (Sheldrick, 2006)'
_exptl_crystal_colour brown
_exptl_crystal_density_diffrn 2.532
_exptl_crystal_density_method 'not measured'
_exptl_crystal_description block
_exptl_crystal_F_000 1728
_exptl_crystal_size_max 0.38
_exptl_crystal_size_mid 0.32
_exptl_crystal_size_min 0.24
_refine_diff_density_max 1.277
_refine_diff_density_min -0.993
_refine_diff_density_rms 0.207
_refine_ls_extinction_method none
_refine_ls_goodness_of_fit_ref 1.038
_refine_ls_hydrogen_treatment riding
_refine_ls_matrix_type full
_refine_ls_number_parameters 271
_refine_ls_number_reflns 6111
_refine_ls_number_restraints 0
_refine_ls_restrained_S_all 1.038
_refine_ls_R_factor_all 0.0594
_refine_ls_R_factor_gt 0.0374
_refine_ls_shift/su_max 0.002
_refine_ls_shift/su_mean 0.000
_refine_ls_structure_factor_coef Fsqd
_refine_ls_weighting_details 'calc w=1/[\s^2^(Fo^2^)+(0.0352P)^2^+0.0000P] where P=(Fo^2^+2Fc^2^)/3'
_refine_ls_weighting_scheme calc
_refine_ls_wR_factor_gt 0.0780
_refine_ls_wR_factor_ref 0.0853
_reflns_number_gt 4591
_reflns_number_total 6111
_reflns_threshold_expression >2sigma(I)
_cod_data_source_file ic9017882_si_001_5.cif
_cod_data_source_block 10-FeI2(CO)3Py
_cod_depositor_comments
;
The following automatic conversions were performed:
'_symmetry_cell_setting' value 'Monoclinic' changed to 'monoclinic'
according to '/home/saulius/struct/CIF-dictionaries/cif_core.dic'
dictionary named 'cif_core.dic' version 2.4.1 from 2010-06-29.

Automatic conversion script
Id: cif_fix_enum 1527 2010-12-29 10:47:43Z saulius 
;
_cod_database_code 4303759

loop_
_symmetry_equiv_pos_as_xyz
'x, y, z'
'-x+1/2, y+1/2, -z+1/2'
'-x, -y, -z'
'x-1/2, -y-1/2, z-1/2'

loop_
_atom_site_label
_atom_site_type_symbol
_atom_site_fract_x
_atom_site_fract_y
_atom_site_fract_z
_atom_site_U_iso_or_equiv
_atom_site_adp_type
_atom_site_occupancy
_atom_site_symmetry_multiplicity
_atom_site_calc_flag
_atom_site_refinement_flags
_atom_site_disorder_assembly
_atom_site_disorder_group
I1 I 0.52329(4) 0.202468(15) 0.54764(3) 0.01920(9) Uani 1 1 d . . .
I2 I 0.03148(5) 0.195884(15) 0.48609(3) 0.02306(10) Uani 1 1 d . . .
I3 I 0.48616(4) 0.531475(15) 0.29567(3) 0.02190(10) Uani 1 1 d . . .
I4 I 0.98017(4) 0.540887(15) 0.34804(3) 0.01944(9) Uani 1 1 d . . .
Fe1 Fe 0.31864(9) 0.19810(3) 0.37835(6) 0.01477(17) Uani 1 1 d . . .
Fe2 Fe 0.76893(9) 0.49314(3) 0.21154(6) 0.01400(17) Uani 1 1 d . . .
O1 O 0.3290(5) 0.08357(16) 0.4222(3) 0.0228(9) Uani 1 1 d . . .
O2 O 0.0836(6) 0.18095(18) 0.1961(3) 0.0356(11) Uani 1 1 d . . .
O3 O 0.6357(5) 0.19686(17) 0.2549(3) 0.0318(11) Uani 1 1 d . . .
O4 O 0.7717(5) 0.59573(16) 0.1009(3) 0.0249(9) Uani 1 1 d . . .
O5 O 1.0871(5) 0.45892(16) 0.1088(3) 0.0249(9) Uani 1 1 d . . .
O6 O 0.5174(5) 0.44717(17) 0.0582(3) 0.0264(10) Uani 1 1 d . . .
N1 N 0.3055(5) 0.27917(18) 0.3691(3) 0.0165(10) Uani 1 1 d . . .
N2 N 0.7631(5) 0.42605(18) 0.3020(3) 0.0168(10) Uani 1 1 d . . .
C1 C 0.3251(6) 0.1277(2) 0.4053(4) 0.0152(11) Uani 1 1 d . . .
C2 C 0.1716(8) 0.1888(2) 0.2657(5) 0.0234(13) Uani 1 1 d . . .
C3 C 0.5145(7) 0.1974(2) 0.3030(4) 0.0213(12) Uani 1 1 d . . .
C4 C 0.2745(7) 0.3094(2) 0.4538(5) 0.0216(13) Uani 1 1 d . . .
H4 H 0.2617 0.2929 0.5185 0.026 Uiso 1 1 calc R . .
C5 C 0.2610(7) 0.3638(2) 0.4484(5) 0.0262(14) Uani 1 1 d . . .
H5 H 0.2415 0.3835 0.5088 0.031 Uiso 1 1 calc R . .
C6 C 0.2766(8) 0.3889(3) 0.3524(5) 0.0319(15) Uani 1 1 d . . .
H6 H 0.2644 0.4255 0.3468 0.038 Uiso 1 1 calc R . .
C7 C 0.3107(7) 0.3585(2) 0.2654(5) 0.0256(13) Uani 1 1 d . . .
H7 H 0.3245 0.3744 0.2002 0.031 Uiso 1 1 calc R . .
C8 C 0.3240(7) 0.3042(2) 0.2765(4) 0.0195(12) Uani 1 1 d . . .
H8 H 0.3469 0.2839 0.2174 0.023 Uiso 1 1 calc R . .
C9 C 0.7702(7) 0.5562(2) 0.1434(4) 0.0193(12) Uani 1 1 d . . .
C10 C 0.9654(7) 0.4717(2) 0.1487(4) 0.0170(11) Uani 1 1 d . . .
C11 C 0.6151(7) 0.4644(2) 0.1175(4) 0.0186(12) Uani 1 1 d . . .
C12 C 0.7320(7) 0.4271(2) 0.4063(4) 0.0201(12) Uani 1 1 d . . .
H12 H 0.7136 0.4598 0.4382 0.024 Uiso 1 1 calc R . .
C13 C 0.7263(7) 0.3822(2) 0.4670(4) 0.0229(13) Uani 1 1 d . . .
H13 H 0.7012 0.3847 0.5379 0.027 Uiso 1 1 calc R . .
C14 C 0.7580(7) 0.3335(2) 0.4225(5) 0.0247(13) Uani 1 1 d . . .
H14 H 0.7576 0.3027 0.4628 0.030 Uiso 1 1 calc R . .
C15 C 0.7904(7) 0.3315(2) 0.3159(5) 0.0248(13) Uani 1 1 d . . .
H15 H 0.8111 0.2992 0.2832 0.030 Uiso 1 1 calc R . .
C16 C 0.7915(7) 0.3781(2) 0.2594(4) 0.0194(12) Uani 1 1 d . . .
H16 H 0.8130 0.3763 0.1879 0.023 Uiso 1 1 calc R . .

loop_
_atom_site_aniso_label
_atom_site_aniso_U_11
_atom_site_aniso_U_22
_atom_site_aniso_U_33
_atom_site_aniso_U_23
_atom_site_aniso_U_13
_atom_site_aniso_U_12
I1 0.01949(18) 0.0206(2) 0.01746(18) 0.00040(15) -0.00149(13) -0.00295(14)
I2 0.01758(18) 0.0190(2) 0.0330(2) 0.00015(16) 0.00778(15) -0.00086(14)
I3 0.01718(18) 0.0180(2) 0.0309(2) 0.00060(16) 0.00731(15) 0.00386(14)
I4 0.01753(18) 0.0219(2) 0.01884(18) -0.00454(15) -0.00069(13) -0.00153(14)
Fe1 0.0172(4) 0.0119(4) 0.0153(4) -0.0003(3) 0.0014(3) 0.0003(3)
Fe2 0.0134(4) 0.0128(4) 0.0159(4) -0.0004(3) 0.0014(3) 0.0004(3)
O1 0.026(2) 0.014(2) 0.029(2) -0.0008(18) 0.0047(17) 0.0015(17)
O2 0.053(3) 0.021(3) 0.031(2) 0.003(2) -0.022(2) -0.004(2)
O3 0.033(2) 0.028(3) 0.036(3) 0.002(2) 0.019(2) 0.0026(19)
O4 0.023(2) 0.017(2) 0.034(2) 0.0036(19) 0.0024(18) 0.0000(17)
O5 0.020(2) 0.026(2) 0.029(2) -0.0052(19) 0.0107(17) 0.0030(17)
O6 0.023(2) 0.023(3) 0.032(2) -0.0029(19) -0.0060(18) -0.0023(18)
N1 0.018(2) 0.012(2) 0.019(2) -0.0002(19) -0.0026(18) -0.0001(18)
N2 0.014(2) 0.018(3) 0.018(2) -0.0016(19) 0.0027(18) -0.0001(18)
C1 0.010(2) 0.021(3) 0.014(3) -0.003(2) 0.0015(19) -0.001(2)
C2 0.033(3) 0.011(3) 0.026(3) 0.006(2) 0.000(3) -0.003(2)
C3 0.030(3) 0.011(3) 0.023(3) 0.002(2) -0.001(2) -0.001(2)
C4 0.023(3) 0.016(3) 0.026(3) -0.001(2) 0.006(2) 0.000(2)
C5 0.021(3) 0.010(3) 0.048(4) -0.007(3) 0.003(3) -0.003(2)
C6 0.024(3) 0.012(3) 0.059(5) 0.006(3) 0.000(3) 0.001(2)
C7 0.022(3) 0.021(4) 0.033(3) 0.005(3) -0.005(2) -0.006(2)
C8 0.017(3) 0.023(3) 0.019(3) 0.000(2) -0.004(2) -0.002(2)
C9 0.013(3) 0.022(3) 0.023(3) -0.003(3) -0.001(2) -0.001(2)
C10 0.017(3) 0.012(3) 0.022(3) 0.000(2) -0.004(2) -0.005(2)
C11 0.016(3) 0.014(3) 0.025(3) 0.005(2) 0.002(2) 0.005(2)
C12 0.023(3) 0.016(3) 0.021(3) -0.006(2) 0.005(2) 0.001(2)
C13 0.024(3) 0.028(4) 0.017(3) 0.003(3) 0.004(2) -0.005(2)
C14 0.026(3) 0.015(3) 0.033(3) 0.007(3) -0.001(3) 0.001(2)
C15 0.026(3) 0.011(3) 0.038(4) 0.005(3) 0.007(3) 0.001(2)
C16 0.020(3) 0.017(3) 0.022(3) -0.002(2) 0.007(2) 0.001(2)

loop_
_atom_type_symbol
_atom_type_description
_atom_type_scat_dispersion_real
_atom_type_scat_dispersion_imag
_atom_type_scat_source
C C 0.0033 0.0016 'International Tables Vol C Tables 4.2.6.8 and 6.1.1.4'
H H 0.0000 0.0000 'International Tables Vol C Tables 4.2.6.8 and 6.1.1.4'
N N 0.0061 0.0033 'International Tables Vol C Tables 4.2.6.8 and 6.1.1.4'
O O 0.0106 0.0060 'International Tables Vol C Tables 4.2.6.8 and 6.1.1.4'
Fe Fe 0.3463 0.8444 'International Tables Vol C Tables 4.2.6.8 and 6.1.1.4'
I I -0.4742 1.8119 'International Tables Vol C Tables 4.2.6.8 and 6.1.1.4'

loop_
_geom_angle_atom_site_label_1
_geom_angle_atom_site_label_2
_geom_angle_atom_site_label_3
_geom_angle
_geom_angle_site_symmetry_1
_geom_angle_site_symmetry_3
_geom_angle_publ_flag
C1 Fe1 C3 94.1(2) . . ?
C1 Fe1 C2 92.1(2) . . ?
C3 Fe1 C2 95.5(3) . . ?
C1 Fe1 N1 172.2(2) . . ?
C3 Fe1 N1 91.1(2) . . ?
C2 Fe1 N1 93.0(2) . . ?
C1 Fe1 I1 82.73(17) . . ?
C3 Fe1 I1 86.56(19) . . ?
C2 Fe1 I1 174.58(18) . . ?
N1 Fe1 I1 91.90(12) . . ?
C1 Fe1 I2 84.28(15) . . ?
C3 Fe1 I2 178.15(18) . . ?
C2 Fe1 I2 83.64(19) . . ?
N1 Fe1 I2 90.55(12) . . ?
I1 Fe1 I2 94.13(4) . . ?
C9 Fe2 C11 92.7(2) . . ?
C9 Fe2 C10 91.9(2) . . ?
C11 Fe2 C10 97.6(2) . . ?
C9 Fe2 N2 174.3(2) . . ?
C11 Fe2 N2 91.0(2) . . ?
C10 Fe2 N2 92.0(2) . . ?
C9 Fe2 I4 84.48(18) . . ?
C11 Fe2 I4 176.12(17) . . ?
C10 Fe2 I4 85.09(17) . . ?
N2 Fe2 I4 91.67(13) . . ?
C9 Fe2 I3 83.66(17) . . ?
C11 Fe2 I3 82.94(17) . . ?
C10 Fe2 I3 175.58(18) . . ?
N2 Fe2 I3 92.42(12) . . ?
I4 Fe2 I3 94.13(4) . . ?
C8 N1 C4 117.4(5) . . ?
C8 N1 Fe1 120.7(4) . . ?
C4 N1 Fe1 121.9(4) . . ?
C16 N2 C12 116.6(5) . . ?
C16 N2 Fe2 120.6(4) . . ?
C12 N2 Fe2 122.8(4) . . ?
O1 C1 Fe1 179.9(5) . . ?
O2 C2 Fe1 177.0(6) . . ?
O3 C3 Fe1 179.2(6) . . ?
N1 C4 C5 122.6(6) . . ?
N1 C4 H4 118.7 . . ?
C5 C4 H4 118.7 . . ?
C4 C5 C6 119.4(6) . . ?
C4 C5 H5 120.3 . . ?
C6 C5 H5 120.3 . . ?
C7 C6 C5 118.6(6) . . ?
C7 C6 H6 120.7 . . ?
C5 C6 H6 120.7 . . ?
C6 C7 C8 118.9(6) . . ?
C6 C7 H7 120.5 . . ?
C8 C7 H7 120.5 . . ?
N1 C8 C7 123.0(5) . . ?
N1 C8 H8 118.5 . . ?
C7 C8 H8 118.5 . . ?
O4 C9 Fe2 179.7(6) . . ?
O5 C10 Fe2 179.1(5) . . ?
O6 C11 Fe2 178.9(5) . . ?
N2 C12 C13 123.0(5) . . ?
N2 C12 H12 118.5 . . ?
C13 C12 H12 118.5 . . ?
C12 C13 C14 119.7(5) . . ?
C12 C13 H13 120.2 . . ?
C14 C13 H13 120.2 . . ?
C13 C14 C15 118.3(6) . . ?
C13 C14 H14 120.8 . . ?
C15 C14 H14 120.8 . . ?
C16 C15 C14 118.9(6) . . ?
C16 C15 H15 120.5 . . ?
C14 C15 H15 120.5 . . ?
N2 C16 C15 123.5(5) . . ?
N2 C16 H16 118.3 . . ?
C15 C16 H16 118.3 . . ?

loop_
_geom_bond_atom_site_label_1
_geom_bond_atom_site_label_2
_geom_bond_distance
_geom_bond_site_symmetry_2
_geom_bond_publ_flag
I1 Fe1 2.6401(13) . ?
I2 Fe1 2.6460(13) . ?
I3 Fe2 2.6470(12) . ?
I4 Fe2 2.6415(11) . ?
Fe1 C1 1.806(6) . ?
Fe1 C3 1.817(6) . ?
Fe1 C2 1.821(6) . ?
Fe1 N1 2.048(5) . ?
Fe2 C9 1.810(6) . ?
Fe2 C11 1.815(6) . ?
Fe2 C10 1.821(5) . ?
Fe2 N2 2.045(5) . ?
O1 C1 1.133(6) . ?
O2 C2 1.119(7) . ?
O3 C3 1.136(6) . ?
O4 C9 1.133(7) . ?
O5 C10 1.130(6) . ?
O6 C11 1.139(6) . ?
N1 C8 1.347(7) . ?
N1 C4 1.348(7) . ?
N2 C16 1.345(7) . ?
N2 C12 1.357(7) . ?
C4 C5 1.373(8) . ?
C4 H4 0.9300 . ?
C5 C6 1.385(9) . ?
C5 H5 0.9300 . ?
C6 C7 1.378(9) . ?
C6 H6 0.9300 . ?
C7 C8 1.379(8) . ?
C7 H7 0.9300 . ?
C8 H8 0.9300 . ?
C12 C13 1.370(8) . ?
C12 H12 0.9300 . ?
C13 C14 1.376(8) . ?
C13 H13 0.9300 . ?
C14 C15 1.387(8) . ?
C14 H14 0.9300 . ?
C15 C16 1.376(8) . ?
C15 H15 0.9300 . ?
C16 H16 0.9300 . ?

loop_
_geom_torsion_atom_site_label_1
_geom_torsion_atom_site_label_2
_geom_torsion_atom_site_label_3
_geom_torsion_atom_site_label_4
_geom_torsion
_geom_torsion_site_symmetry_1
_geom_torsion_site_symmetry_2
_geom_torsion_site_symmetry_3
_geom_torsion_site_symmetry_4
_geom_torsion_publ_flag
C1 Fe1 N1 C8 -179.7(13) . . . . ?
C3 Fe1 N1 C8 47.7(4) . . . . ?
C2 Fe1 N1 C8 -47.9(4) . . . . ?
I1 Fe1 N1 C8 134.3(4) . . . . ?
I2 Fe1 N1 C8 -131.5(4) . . . . ?
C1 Fe1 N1 C4 -1.1(17) . . . . ?
C3 Fe1 N1 C4 -133.7(4) . . . . ?
C2 Fe1 N1 C4 130.7(4) . . . . ?
I1 Fe1 N1 C4 -47.1(4) . . . . ?
I2 Fe1 N1 C4 47.0(4) . . . . ?
C9 Fe2 N2 C16 -177.6(19) . . . . ?
C11 Fe2 N2 C16 52.7(4) . . . . ?
C10 Fe2 N2 C16 -44.9(4) . . . . ?
I4 Fe2 N2 C16 -130.1(4) . . . . ?
I3 Fe2 N2 C16 135.7(4) . . . . ?
C9 Fe2 N2 C12 2(2) . . . . ?
C11 Fe2 N2 C12 -127.6(4) . . . . ?
C10 Fe2 N2 C12 134.8(4) . . . . ?
I4 Fe2 N2 C12 49.6(4) . . . . ?
I3 Fe2 N2 C12 -44.6(4) . . . . ?
C3 Fe1 C1 O1 170(100) . . . . ?
C2 Fe1 C1 O1 -94(100) . . . . ?
N1 Fe1 C1 O1 38(100) . . . . ?
I1 Fe1 C1 O1 84(100) . . . . ?
I2 Fe1 C1 O1 -11(100) . . . . ?
C1 Fe1 C2 O2 -23(10) . . . . ?
C3 Fe1 C2 O2 72(10) . . . . ?
N1 Fe1 C2 O2 163(10) . . . . ?
I1 Fe1 C2 O2 -41(12) . . . . ?
I2 Fe1 C2 O2 -107(10) . . . . ?
C1 Fe1 C3 O3 88(35) . . . . ?
C2 Fe1 C3 O3 -5(35) . . . . ?
N1 Fe1 C3 O3 -98(35) . . . . ?
I1 Fe1 C3 O3 170(100) . . . . ?
I2 Fe1 C3 O3 59(38) . . . . ?
C8 N1 C4 C5 0.3(8) . . . . ?
Fe1 N1 C4 C5 -178.3(4) . . . . ?
N1 C4 C5 C6 1.1(9) . . . . ?
C4 C5 C6 C7 -2.0(9) . . . . ?
C5 C6 C7 C8 1.5(9) . . . . ?
C4 N1 C8 C7 -0.8(8) . . . . ?
Fe1 N1 C8 C7 177.8(4) . . . . ?
C6 C7 C8 N1 -0.1(8) . . . . ?
C11 Fe2 C9 O4 -153(100) . . . . ?
C10 Fe2 C9 O4 -55(100) . . . . ?
N2 Fe2 C9 O4 77(100) . . . . ?
I4 Fe2 C9 O4 29(100) . . . . ?
I3 Fe2 C9 O4 124(100) . . . . ?
C9 Fe2 C10 O5 -13(39) . . . . ?
C11 Fe2 C10 O5 80(39) . . . . ?
N2 Fe2 C10 O5 171(100) . . . . ?
I4 Fe2 C10 O5 -97(39) . . . . ?
I3 Fe2 C10 O5 -17(41) . . . . ?
C9 Fe2 C11 O6 -33(26) . . . . ?
C10 Fe2 C11 O6 -125(26) . . . . ?
N2 Fe2 C11 O6 143(26) . . . . ?
I4 Fe2 C11 O6 9(28) . . . . ?
I3 Fe2 C11 O6 51(26) . . . . ?
C16 N2 C12 C13 -0.9(8) . . . . ?
Fe2 N2 C12 C13 179.3(4) . . . . ?
N2 C12 C13 C14 1.9(9) . . . . ?
C12 C13 C14 C15 -1.7(8) . . . . ?
C13 C14 C15 C16 0.7(8) . . . . ?
C12 N2 C16 C15 -0.1(8) . . . . ?
Fe2 N2 C16 C15 179.6(4) . . . . ?
C14 C15 C16 N2 0.2(9) . . . . ?
